data_7018507
loop_
_publ_author_name
'Chen, Zhenxia'
'Yang, Haiyang'
'Deng, Mingli'
'Ling, Yun'
'Weng, Linhong'
'Zhou, Yaming'

_publ_section_title
;
 Metal complexes as templates: syntheses, structures, and luminescent
 properties of two zinc phosphonocarboxylates with ABW-zeolite topology.
;
_journal_issue 14
_journal_name_full 'Dalton transactions (Cambridge, England : 2003)'
_journal_page_first 4079
_journal_page_last 4083
_journal_paper_doi 10.1039/c2dt12060g
_journal_volume 41
_journal_year 2012
_chemical_absolute_configuration unk
_chemical_formula_moiety 'C17 H15 N2 O6 P Zn'
_chemical_formula_sum 'C17 H15 N2 O6 P Zn'
_chemical_formula_weight 439.65
_chemical_name_systematic
;
?
;
_space_group_IT_number 4
_symmetry_cell_setting monoclinic
_symmetry_space_group_name_Hall 'P 2yb'
_symmetry_space_group_name_H-M 'P 1 21 1'
_atom_sites_solution_hydrogens geom
_atom_sites_solution_primary direct
_atom_sites_solution_secondary difmap
_audit_creation_method SHELXL-97
_cell_angle_alpha 90.00
_cell_angle_beta 93.407(11)
_cell_angle_gamma 90.00
_cell_formula_units_Z 2
_cell_length_a 9.939(8)
_cell_length_b 6.873(6)
_cell_length_c 12.286(10)
_cell_measurement_reflns_used 798
_cell_measurement_temperature 293(2)
_cell_measurement_theta_max 26.713
_cell_measurement_theta_min 3.398
_cell_volume 837.8(12)
_computing_cell_refinement 'Bruker SMART'
_computing_data_collection 'Bruker SMART'
_computing_data_reduction 'Bruker SHELXTL'
_computing_molecular_graphics 'Bruker SHELXTL'
_computing_publication_material 'Bruker SHELXTL'
_computing_structure_refinement 'SHELXL-97 (Sheldrick, 1997)'
_computing_structure_solution 'SHELXS-97 (Sheldrick, 1990)'
_diffrn_ambient_temperature 293(2)
_diffrn_measured_fraction_theta_full 0.996
_diffrn_measured_fraction_theta_max 0.996
_diffrn_measurement_device_type 'CCD area detector'
_diffrn_measurement_method 'phi and omega scans'
_diffrn_radiation_monochromator graphite
_diffrn_radiation_source 'fine-focus sealed tube'
_diffrn_radiation_type MoK\a
_diffrn_radiation_wavelength 0.71073
_diffrn_reflns_av_R_equivalents 0.0579
_diffrn_reflns_av_sigmaI/netI 0.0527
_diffrn_reflns_limit_h_max 11
_diffrn_reflns_limit_h_min -11
_diffrn_reflns_limit_k_max 8
_diffrn_reflns_limit_k_min -5
_diffrn_reflns_limit_l_max 14
_diffrn_reflns_limit_l_min -12
_diffrn_reflns_number 3448
_diffrn_reflns_theta_full 25.00
_diffrn_reflns_theta_max 25.00
_diffrn_reflns_theta_min 1.66
_exptl_absorpt_coefficient_mu 1.602
_exptl_absorpt_correction_T_max 0.9242
_exptl_absorpt_correction_T_min 0.7952
_exptl_absorpt_correction_type multi-scan
_exptl_absorpt_process_details sadabs
_exptl_crystal_colour colorless
_exptl_crystal_density_diffrn 1.743
_exptl_crystal_density_method 'not measured'
_exptl_crystal_description sheet
_exptl_crystal_F_000 448
_exptl_crystal_size_max 0.15
_exptl_crystal_size_mid 0.12
_exptl_crystal_size_min 0.05
_refine_diff_density_max 3.141
_refine_diff_density_min -1.202
_refine_diff_density_rms 0.255
_refine_ls_abs_structure_details 'Flack H D (1983), Acta Cryst. A39, 876-881'
_refine_ls_abs_structure_Flack 0.00(7)
_refine_ls_extinction_method none
_refine_ls_goodness_of_fit_ref 1.116
_refine_ls_hydrogen_treatment mixed
_refine_ls_matrix_type full
_refine_ls_number_parameters 251
_refine_ls_number_reflns 2560
_refine_ls_number_restraints 4
_refine_ls_restrained_S_all 1.115
_refine_ls_R_factor_all 0.0982
_refine_ls_R_factor_gt 0.0927
_refine_ls_shift/su_max 0.000
_refine_ls_shift/su_mean 0.000
_refine_ls_structure_factor_coef Fsqd
_refine_ls_weighting_details 'calc w=1/[\s^2^(Fo^2^)+(0.1923P)^2^+1.7005P] where P=(Fo^2^+2Fc^2^)/3'
_refine_ls_weighting_scheme calc
_refine_ls_wR_factor_gt 0.2414
_refine_ls_wR_factor_ref 0.2536
_reflns_number_gt 2331
_reflns_number_total 2560
_reflns_threshold_expression >2sigma(I)
_cod_data_source_file c2dt12060g.txt
_cod_data_source_block a01002b
_cod_depositor_comments
;
The following automatic conversions were performed:

'_symmetry_cell_setting' value 'Monoclinic' changed to 'monoclinic'
according to /home/saulius/struct/CIF-dictionaries/cif_core.dic
dictionary named 'cif_core.dic' version 2.4.1 from 2010-06-29.

Automatic conversion script
Id: cif_fix_values 1715 2011-07-08 13:25:40Z adriana 
;
_cod_original_sg_symbol_H-M P2(1)
_cod_database_code 7018507

loop_
_symmetry_equiv_pos_as_xyz
'x, y, z'
'-x, y+1/2, -z'

loop_
_atom_site_label
_atom_site_type_symbol
_atom_site_fract_x
_atom_site_fract_y
_atom_site_fract_z
_atom_site_U_iso_or_equiv
_atom_site_adp_type
_atom_site_occupancy
_atom_site_symmetry_multiplicity
_atom_site_calc_flag
_atom_site_refinement_flags
Zn1 Zn 0.32556(11) 0.14093(17) 0.74874(8) 0.0242(4) Uani 1 1 d .
P1 P 0.3707(3) 0.2960(5) 0.4980(2) 0.0210(6) Uani 1 1 d .
O1 O 0.4804(8) 0.2471(13) 0.4238(7) 0.031(2) Uani 1 1 d .
O2 O 0.3339(8) 0.5168(13) 0.4959(7) 0.034(2) Uani 1 1 d .
H2A H 0.3976 0.5799 0.5227 0.051 Uiso 1 1 calc R
O3 O 0.4015(9) 0.2204(14) 0.6101(7) 0.037(2) Uani 1 1 d .
O4 O -0.2197(9) 0.0134(15) 0.2390(7) 0.039(2) Uani 1 1 d .
O5 O -0.1349(9) -0.2694(13) 0.2890(8) 0.034(2) Uani 1 1 d .
O6 O 0.3451(9) -0.1433(14) 0.7208(8) 0.034(2) Uani 1 1 d D
H6A H 0.277(11) -0.213(19) 0.735(12) 0.051 Uiso 1 1 d D
H6B H 0.379(13) -0.20(2) 0.667(9) 0.051 Uiso 1 1 d D
N1 N 0.5220(9) 0.1607(19) 0.8301(7) 0.027(2) Uani 1 1 d .
N2 N 0.2877(10) 0.135(2) 0.9211(7) 0.036(2) Uani 1 1 d .
C1 C 0.6350(14) 0.174(3) 0.7760(11) 0.049(4) Uani 1 1 d .
H1 H 0.6302 0.1983 0.7014 0.059 Uiso 1 1 calc R
C2 C 0.7592(13) 0.149(5) 0.8325(12) 0.077(6) Uani 1 1 d .
H2 H 0.8380 0.1475 0.7953 0.092 Uiso 1 1 calc R
C3 C 0.7644(14) 0.128(4) 0.9463(12) 0.060(4) Uani 1 1 d .
H3 H 0.8470 0.1182 0.9857 0.072 Uiso 1 1 calc R
C4 C 0.6481(14) 0.121(3) 0.9983(10) 0.046(4) Uani 1 1 d .
H4 H 0.6495 0.1007 1.0732 0.055 Uiso 1 1 calc R
C5 C 0.5289(12) 0.144(2) 0.9388(8) 0.031(2) Uani 1 1 d .
C6 C 0.3974(11) 0.130(2) 0.9896(8) 0.028(2) Uani 1 1 d .
C7 C 0.3862(15) 0.137(3) 1.1032(9) 0.049(4) Uani 1 1 d .
H7 H 0.4621 0.1496 1.1506 0.058 Uiso 1 1 calc R
C8 C 0.2572(17) 0.123(4) 1.1427(12) 0.065(5) Uani 1 1 d .
H8 H 0.2466 0.1113 1.2171 0.077 Uiso 1 1 calc R
C9 C 0.1460(19) 0.128(6) 1.0700(13) 0.092(8) Uani 1 1 d .
H9 H 0.0597 0.1386 1.0948 0.110 Uiso 1 1 calc R
C10 C 0.1653(13) 0.117(3) 0.9601(11) 0.056(5) Uani 1 1 d .
H10 H 0.0912 0.0974 0.9115 0.067 Uiso 1 1 calc R
C11 C 0.2145(12) 0.188(2) 0.4387(10) 0.031(3) Uani 1 1 d .
C12 C 0.1156(14) 0.297(3) 0.3892(12) 0.041(3) Uani 1 1 d .
H12 H 0.1237 0.4317 0.3900 0.049 Uiso 1 1 calc R
C13 C 0.0045(14) 0.2146(19) 0.3384(11) 0.029(3) Uani 1 1 d .
H13 H -0.0602 0.2932 0.3027 0.035 Uiso 1 1 calc R
C14 C -0.0133(11) 0.012(2) 0.3393(10) 0.026(3) Uani 1 1 d .
C15 C 0.0910(13) -0.097(2) 0.3941(10) 0.034(3) Uani 1 1 d .
H15 H 0.0857 -0.2317 0.3948 0.041 Uiso 1 1 calc R
C16 C 0.2024(14) -0.004(2) 0.4476(11) 0.039(3) Uani 1 1 d .
H16 H 0.2666 -0.0754 0.4885 0.047 Uiso 1 1 calc R
C17 C -0.1301(13) -0.086(2) 0.2849(9) 0.030(3) Uani 1 1 d .

loop_
_atom_site_aniso_label
_atom_site_aniso_U_11
_atom_site_aniso_U_22
_atom_site_aniso_U_33
_atom_site_aniso_U_23
_atom_site_aniso_U_13
_atom_site_aniso_U_12
Zn1 0.0336(7) 0.0184(7) 0.0200(6) 0.0009(6) -0.0040(4) -0.0002(6)
P1 0.0210(13) 0.0158(14) 0.0259(15) 0.0017(11) 0.0003(10) -0.0019(11)
O1 0.029(4) 0.037(6) 0.029(4) 0.011(4) 0.007(3) 0.003(4)
O2 0.035(4) 0.018(5) 0.048(5) -0.010(4) -0.009(4) -0.003(4)
O3 0.046(5) 0.042(6) 0.024(4) -0.004(4) 0.004(4) -0.005(4)
O4 0.036(4) 0.035(6) 0.044(5) 0.001(4) -0.008(4) -0.006(4)
O5 0.035(5) 0.023(5) 0.042(5) -0.008(4) -0.004(4) -0.011(4)
O6 0.030(5) 0.023(5) 0.049(5) -0.003(4) 0.010(4) -0.002(3)
N1 0.029(4) 0.029(6) 0.024(4) -0.004(5) -0.002(3) 0.001(5)
N2 0.041(5) 0.045(6) 0.021(4) -0.014(6) -0.007(4) 0.003(7)
C1 0.044(7) 0.070(13) 0.032(6) -0.010(8) -0.012(5) 0.000(8)
C2 0.018(6) 0.16(2) 0.053(9) -0.002(15) 0.001(5) 0.006(12)
C3 0.041(7) 0.085(14) 0.051(8) 0.007(12) -0.017(6) 0.003(10)
C4 0.058(8) 0.043(10) 0.035(6) 0.009(8) -0.023(6) -0.014(8)
C5 0.049(6) 0.015(5) 0.027(5) 0.000(6) -0.010(4) -0.011(7)
C6 0.041(6) 0.019(6) 0.024(5) -0.006(6) -0.001(4) 0.008(6)
C7 0.075(9) 0.049(9) 0.020(5) 0.010(8) -0.014(5) 0.028(10)
C8 0.074(10) 0.086(15) 0.033(7) -0.010(10) 0.003(6) 0.028(11)
C9 0.065(10) 0.17(3) 0.041(8) 0.036(16) 0.015(7) -0.001(18)
C10 0.033(7) 0.091(15) 0.042(7) -0.010(9) -0.003(5) 0.013(9)
C11 0.021(5) 0.049(11) 0.023(5) -0.006(6) -0.001(4) 0.003(5)
C12 0.040(7) 0.038(9) 0.046(8) 0.012(7) 0.006(6) 0.000(6)
C13 0.040(7) 0.021(6) 0.025(6) 0.004(5) -0.009(5) 0.006(5)
C14 0.018(5) 0.032(7) 0.027(6) -0.004(5) 0.003(4) -0.005(5)
C15 0.037(7) 0.028(8) 0.035(7) -0.003(6) -0.024(5) 0.007(6)
C16 0.044(7) 0.039(8) 0.033(7) 0.007(7) -0.010(6) 0.002(7)
C17 0.039(7) 0.029(7) 0.022(6) -0.002(5) -0.003(5) -0.004(6)

loop_
_atom_type_symbol
_atom_type_description
_atom_type_scat_dispersion_real
_atom_type_scat_dispersion_imag
_atom_type_scat_source
C C 0.0033 0.0016 'International Tables Vol C Tables 4.2.6.8 and 6.1.1.4'
H H 0.0000 0.0000 'International Tables Vol C Tables 4.2.6.8 and 6.1.1.4'
N N 0.0061 0.0033 'International Tables Vol C Tables 4.2.6.8 and 6.1.1.4'
O O 0.0106 0.0060 'International Tables Vol C Tables 4.2.6.8 and 6.1.1.4'
P P 0.1023 0.0942 'International Tables Vol C Tables 4.2.6.8 and 6.1.1.4'
Zn Zn 0.2839 1.4301 'International Tables Vol C Tables 4.2.6.8 and 6.1.1.4'

loop_
_geom_angle_atom_site_label_1
_geom_angle_atom_site_label_2
_geom_angle_atom_site_label_3
_geom_angle
_geom_angle_site_symmetry_1
_geom_angle_site_symmetry_3
O3 Zn1 O6 94.4(4) . .
O3 Zn1 O5 96.8(4) . 2_556
O6 Zn1 O5 111.0(4) . 2_556
O3 Zn1 N1 90.1(4) . .
O6 Zn1 N1 92.7(4) . .
O5 Zn1 N1 154.6(4) 2_556 .
O3 Zn1 N2 160.1(4) . .
O6 Zn1 N2 100.0(5) . .
O5 Zn1 N2 90.9(4) 2_556 .
N1 Zn1 N2 75.7(3) . .
O3 P1 O1 111.6(5) . .
O3 P1 O2 113.0(5) . .
O1 P1 O2 112.7(5) . .
O3 P1 C11 110.5(6) . .
O1 P1 C11 107.2(6) . .
O2 P1 C11 101.2(6) . .
P1 O2 H2A 109.5 . .
P1 O3 Zn1 145.6(6) . .
C17 O5 Zn1 109.4(8) . 2_546
Zn1 O6 H6A 115(10) . .
Zn1 O6 H6B 128(10) . .
H6A O6 H6B 105(3) . .
C5 N1 C1 120.4(10) . .
C5 N1 Zn1 116.8(7) . .
C1 N1 Zn1 122.6(7) . .
C6 N2 C10 119.8(10) . .
C6 N2 Zn1 115.6(7) . .
C10 N2 Zn1 124.3(8) . .
N1 C1 C2 119.3(12) . .
N1 C1 H1 120.4 . .
C2 C1 H1 120.4 . .
C1 C2 C3 119.3(13) . .
C1 C2 H2 120.3 . .
C3 C2 H2 120.3 . .
C4 C3 C2 119.4(12) . .
C4 C3 H3 120.3 . .
C2 C3 H3 120.3 . .
C3 C4 C5 118.8(12) . .
C3 C4 H4 120.6 . .
C5 C4 H4 120.6 . .
N1 C5 C4 122.5(11) . .
N1 C5 C6 115.5(9) . .
C4 C5 C6 121.7(10) . .
N2 C6 C7 120.9(11) . .
N2 C6 C5 116.0(9) . .
C7 C6 C5 122.6(11) . .
C8 C7 C6 118.0(12) . .
C8 C7 H7 121.0 . .
C6 C7 H7 121.0 . .
C9 C8 C7 119.3(13) . .
C9 C8 H8 120.4 . .
C7 C8 H8 120.4 . .
C10 C9 C8 118.7(15) . .
C10 C9 H9 120.6 . .
C8 C9 H9 120.6 . .
N2 C10 C9 121.9(13) . .
N2 C10 H10 119.1 . .
C9 C10 H10 119.1 . .
C16 C11 C12 121.2(14) . .
C16 C11 P1 116.6(10) . .
C12 C11 P1 122.2(12) . .
C11 C12 C13 121.8(15) . .
C11 C12 H12 119.1 . .
C13 C12 H12 119.1 . .
C12 C13 C14 120.6(13) . .
C12 C13 H13 119.7 . .
C14 C13 H13 119.7 . .
C13 C14 C15 116.0(11) . .
C13 C14 C17 123.4(13) . .
C15 C14 C17 120.5(13) . .
C16 C15 C14 121.0(13) . .
C16 C15 H15 119.5 . .
C14 C15 H15 119.5 . .
C11 C16 C15 119.0(13) . .
C11 C16 H16 120.5 . .
C15 C16 H16 120.5 . .
O4 C17 O5 123.0(12) . .
O4 C17 C14 118.8(13) . .
O5 C17 C14 118.2(12) . .

loop_
_geom_bond_atom_site_label_1
_geom_bond_atom_site_label_2
_geom_bond_distance
_geom_bond_site_symmetry_2
Zn1 O3 1.981(9) .
Zn1 O6 1.995(10) .
Zn1 O5 2.020(9) 2_556
Zn1 N1 2.144(9) .
Zn1 N2 2.173(9) .
P1 O3 1.486(9) .
P1 O1 1.501(9) .
P1 O2 1.561(9) .
P1 C11 1.832(12) .
O2 H2A 0.8200 .
O4 C17 1.233(16) .
O5 C17 1.261(16) .
O5 Zn1 2.020(9) 2_546
O6 H6A 0.86(2) .
O6 H6B 0.85(2) .
N1 C5 1.338(14) .
N1 C1 1.342(18) .
N2 C6 1.338(14) .
N2 C10 1.339(17) .
C1 C2 1.390(18) .
C1 H1 0.9300 .
C2 C3 1.40(2) .
C2 H2 0.9300 .
C3 C4 1.35(2) .
C3 H3 0.9300 .
C4 C5 1.363(17) .
C4 H4 0.9300 .
C5 C6 1.485(15) .
C6 C7 1.407(16) .
C7 C8 1.40(2) .
C7 H7 0.9300 .
C8 C9 1.38(2) .
C8 H8 0.9300 .
C9 C10 1.38(2) .
C9 H9 0.9300 .
C10 H10 0.9300 .
C11 C16 1.33(2) .
C11 C12 1.35(2) .
C12 C13 1.36(2) .
C12 H12 0.9300 .
C13 C14 1.40(2) .
C13 H13 0.9300 .
C14 C15 1.416(17) .
C14 C17 1.470(16) .
C15 C16 1.407(19) .
C15 H15 0.9300 .
C16 H16 0.9300 .
